data_2023060
loop_
_publ_author_name
'Upmann, Daniel'
'Bockfeld, Dirk'
'Jones, Peter G.'
'T&#xe2;rcoveanu, Eliza'

_publ_section_title
;
 Crystal structures of ten phosphane chalcogenide complexes of gold(III)
 chloride and bromide.
;
_journal_coeditor_code YZ2051
_journal_issue 'Pt 4'
_journal_name_full 'Acta crystallographica. Section E, Crystallographic communications'
_journal_page_first 355
_journal_page_last 369
_journal_paper_doi 10.1107/S2056989024002032
_journal_volume 80
_journal_year 2024
_chemical_formula_iupac '[Au Br3 (C11 H25 P S)]'
_chemical_formula_moiety 'C11 H25 Au Br3 P S'
_chemical_formula_sum 'C11 H25 Au Br3 P S'
_chemical_formula_weight 657.04
_chemical_name_systematic
;
Tribromido[di-<i>tert</i>-butyl(propan-2-yl)phosphane
sulfide-\k<i>S</i>]gold(III)
;
_space_group_crystal_system triclinic
_space_group_IT_number 2
_space_group_name_Hall '-P 1'
_space_group_name_H-M_alt 'P -1'
_atom_sites_solution_hydrogens geom
_atom_sites_solution_primary direct
_atom_sites_solution_secondary difmap
_audit_creation_method SHELXL-2019/3
_cell_angle_alpha 77.873(10)
_cell_angle_beta 70.257(10)
_cell_angle_gamma 71.867(10)
_cell_formula_units_Z 2
_cell_length_a 8.6067(8)
_cell_length_b 10.1161(12)
_cell_length_c 11.5123(12)
_cell_measurement_reflns_used 29495
_cell_measurement_temperature 100(2)
_cell_measurement_theta_max 30.7729
_cell_measurement_theta_min 2.5994
_cell_volume 890.37(18)
_computing_cell_refinement
;
CrysAlisPro, Version 1.171.35.21 (Rigaku OD, 2020)
;
_computing_data_collection
;
CrysAlisPro, Version 1.171.35.21 (Rigaku OD, 2020)
;
_computing_data_reduction
;
CrysAlisPro, Version 1.171.35.21 (Rigaku OD, 2020)
;
_computing_molecular_graphics
;
Bruker XP, Version 5.1 (Bruker, 1998)
;
_computing_publication_material
;
SHELXL-2019/3 (Sheldrick, 2015)
;
_computing_structure_refinement
;
SHELXL-2019/3 (Sheldrick, 2015)
;
_computing_structure_solution
;
SHELXS-97 (Sheldrick, 2008)
;
_diffrn_ambient_temperature 100(2)
_diffrn_detector_area_resol_mean 16.1419
_diffrn_measured_fraction_theta_full 0.988
_diffrn_measured_fraction_theta_max 0.945
_diffrn_measurement_device_type 'Oxford Diffaction Xcalibur, Eos'
_diffrn_measurement_method '\w scan'
_diffrn_radiation_type MoK\a
_diffrn_radiation_wavelength 0.71073
_diffrn_reflns_av_R_equivalents 0.0375
_diffrn_reflns_av_unetI/netI 0.0184
_diffrn_reflns_limit_h_max 12
_diffrn_reflns_limit_h_min -12
_diffrn_reflns_limit_k_max 14
_diffrn_reflns_limit_k_min -14
_diffrn_reflns_limit_l_max 15
_diffrn_reflns_limit_l_min -16
_diffrn_reflns_number 65025
_diffrn_reflns_theta_full 30.000
_diffrn_reflns_theta_max 30.848
_diffrn_reflns_theta_min 2.605
_diffrn_source 'Enhance (Mo) X-ray Source'
_exptl_absorpt_coefficient_mu 15.181
_exptl_absorpt_correction_T_max 1.00000
_exptl_absorpt_correction_T_min 0.44703
_exptl_absorpt_correction_type multi-scan
_exptl_absorpt_process_details
;
(CrysAlisPro; Rigaku OD, 2020)
;
_exptl_crystal_colour red-brown
_exptl_crystal_density_diffrn 2.451
_exptl_crystal_density_method 'not measured'
_exptl_crystal_description block
_exptl_crystal_F_000 612
_exptl_crystal_size_max 0.2
_exptl_crystal_size_mid 0.2
_exptl_crystal_size_min 0.2
_refine_diff_density_max 1.077
_refine_diff_density_min -1.426
_refine_ls_extinction_coef 0.00557(11)
_refine_ls_extinction_expression '<i>F</i>~c~^*^ = <i>kF</i>~c~[1 + 0.001 <i>F</i>~c~^2^\l^3^/sin(2\q)]^-1/4^'
_refine_ls_extinction_method
;
SHELXL-2019/3 (Sheldrick, 2015)
;
_refine_ls_goodness_of_fit_ref 1.135
_refine_ls_hydrogen_treatment constr
_refine_ls_matrix_type full
_refine_ls_number_parameters 163
_refine_ls_number_reflns 5297
_refine_ls_number_restraints 0
_refine_ls_restrained_S_all 1.135
_refine_ls_R_factor_all 0.0192
_refine_ls_R_factor_gt 0.0174
_refine_ls_shift/su_max 0.002
_refine_ls_shift/su_mean 0.000
_refine_ls_structure_factor_coef Fsqd
_refine_ls_weighting_details 'w=1/[\s^2^(Fo^2^)+(0.0122P)^2^+1.1802P] where P=(Fo^2^+2Fc^2^)/3'
_refine_ls_weighting_scheme calc
_refine_ls_wR_factor_gt 0.0357
_refine_ls_wR_factor_ref 0.0362
_reflns_number_gt 5057
_reflns_number_total 5297
_reflns_threshold_expression 'I > 2\s(I)'
_cod_data_source_file yz2051.cif
_cod_data_source_block 11b
_cod_depositor_comments 'Adding full bibliography for 2023050--2023062.cif.'
_cod_database_code 2023060
_shelx_space_group_comment
;
The symmetry employed for this shelxl refinement is uniquely defined
by the following loop, which should always be used as a source of
symmetry information in preference to the above space-group names.
They are only intended as comments.
;
_shelx_estimated_absorpt_t_min 0.151
_shelx_estimated_absorpt_t_max 0.151

loop_
_space_group_symop_operation_xyz
'x, y, z'
'-x, -y, -z'

loop_
_atom_site_type_symbol
_atom_site_label
_atom_site_fract_x
_atom_site_fract_y
_atom_site_fract_z
_atom_site_U_iso_or_equiv
_atom_site_adp_type
_atom_site_calc_flag
_atom_site_occupancy
_atom_site_disorder_assembly
_atom_site_disorder_group
Au Au1 0.46412(2) 0.35795(2) 0.23440(2) 0.00889(3) Uani d 1 . .
Br Br1 0.53350(3) 0.12322(2) 0.34392(2) 0.01652(5) Uani d 1 . .
Br Br2 0.74993(3) 0.37590(2) 0.20749(2) 0.01400(5) Uani d 1 . .
Br Br3 0.19529(3) 0.32221(2) 0.23936(2) 0.01676(5) Uani d 1 . .
P P1 0.21504(7) 0.72300(6) 0.24517(5) 0.00701(10) Uani d 1 . .
S S1 0.40792(7) 0.58600(6) 0.13111(5) 0.00991(10) Uani d 1 . .
C C1 0.2527(3) 0.7059(2) 0.3996(2) 0.0098(4) Uani d 1 . .
C C2 0.2271(3) 0.8961(2) 0.1503(2) 0.0104(4) Uani d 1 . .
C C3 0.0095(3) 0.6834(2) 0.2715(2) 0.0105(4) Uani d 1 . .
H H3 0.027169 0.582577 0.306905 0.013 Uiso calc 1 . .
C C11 0.1481(3) 0.8353(2) 0.4690(2) 0.0141(5) Uani d 1 . .
H H11A 0.188266 0.917296 0.422652 0.021 Uiso calc 1 . .
H H11B 0.162709 0.818416 0.552175 0.021 Uiso calc 1 . .
H H11C 0.026852 0.852351 0.476344 0.021 Uiso calc 1 . .
C C12 0.4426(3) 0.6869(3) 0.3846(2) 0.0146(5) Uani d 1 . .
H H12A 0.512084 0.606051 0.339530 0.022 Uiso calc 1 . .
H H12B 0.459923 0.671395 0.466740 0.022 Uiso calc 1 . .
H H12C 0.476683 0.771305 0.337815 0.022 Uiso calc 1 . .
C C13 0.2010(3) 0.5748(2) 0.4781(2) 0.0132(4) Uani d 1 . .
H H13A 0.227809 0.559330 0.556900 0.020 Uiso calc 1 . .
H H13B 0.264247 0.493282 0.432585 0.020 Uiso calc 1 . .
H H13C 0.077974 0.588312 0.494739 0.020 Uiso calc 1 . .
C C21 0.2602(3) 0.8846(2) 0.0122(2) 0.0147(5) Uani d 1 . .
H H21A 0.373120 0.821183 -0.019419 0.022 Uiso calc 1 . .
H H21B 0.256084 0.977510 -0.035458 0.022 Uiso calc 1 . .
H H21C 0.172280 0.847983 0.003539 0.022 Uiso calc 1 . .
C C22 0.0581(3) 1.0081(2) 0.1944(2) 0.0144(5) Uani d 1 . .
H H22A 0.070696 1.100103 0.150803 0.022 Uiso calc 1 . .
H H22B 0.029741 1.009738 0.284121 0.022 Uiso calc 1 . .
H H22C -0.033703 0.985600 0.176468 0.022 Uiso calc 1 . .
C C23 0.3757(3) 0.9422(2) 0.1601(2) 0.0150(5) Uani d 1 . .
H H23A 0.386915 1.028408 0.104086 0.023 Uiso calc 1 . .
H H23B 0.481998 0.868304 0.136720 0.023 Uiso calc 1 . .
H H23C 0.353000 0.959173 0.245746 0.023 Uiso calc 1 . .
C C31 -0.0315(3) 0.6906(3) 0.1500(2) 0.0172(5) Uani d 1 . .
H H31A -0.071273 0.788820 0.117928 0.026 Uiso calc 1 . .
H H31B -0.121040 0.642829 0.166014 0.026 Uiso calc 1 . .
H H31C 0.071737 0.644795 0.088671 0.026 Uiso calc 1 . .
C C32 -0.1474(3) 0.7621(3) 0.3675(2) 0.0158(5) Uani d 1 . .
H H32A -0.246278 0.727637 0.377566 0.024 Uiso calc 1 . .
H H32B -0.172299 0.862586 0.338601 0.024 Uiso calc 1 . .
H H32C -0.123437 0.746175 0.447427 0.024 Uiso calc 1 . .

loop_
_atom_site_aniso_label
_atom_site_aniso_U_11
_atom_site_aniso_U_22
_atom_site_aniso_U_33
_atom_site_aniso_U_12
_atom_site_aniso_U_13
_atom_site_aniso_U_23
Au1 0.01042(5) 0.00647(4) 0.00921(4) -0.00031(3) -0.00286(3) -0.00260(3)
Br1 0.02234(13) 0.00864(10) 0.01814(11) -0.00152(9) -0.00895(9) 0.00053(8)
Br2 0.01064(11) 0.01396(10) 0.01718(11) -0.00019(8) -0.00497(8) -0.00448(8)
Br3 0.01402(11) 0.01009(10) 0.02811(13) -0.00327(8) -0.00674(10) -0.00517(9)
P1 0.0074(2) 0.0062(2) 0.0072(2) -0.00126(19) -0.00218(19) -0.00103(18)
S1 0.0113(3) 0.0084(2) 0.0075(2) -0.00064(19) -0.00086(19) -0.00185(18)
C1 0.0117(10) 0.0100(9) 0.0074(9) -0.0006(8) -0.0040(8) -0.0019(7)
C2 0.0134(11) 0.0073(9) 0.0095(10) -0.0029(8) -0.0026(8) 0.0001(7)
C3 0.0100(10) 0.0084(9) 0.0142(10) -0.0033(8) -0.0053(8) 0.0009(8)
C11 0.0151(11) 0.0132(10) 0.0134(11) -0.0012(9) -0.0032(9) -0.0058(8)
C12 0.0110(11) 0.0185(11) 0.0146(11) -0.0003(9) -0.0062(9) -0.0043(9)
C13 0.0181(12) 0.0103(10) 0.0091(10) -0.0017(9) -0.0040(8) -0.0001(8)
C21 0.0217(12) 0.0119(10) 0.0107(10) -0.0053(9) -0.0054(9) 0.0009(8)
C22 0.0159(11) 0.0077(10) 0.0180(11) -0.0010(8) -0.0053(9) -0.0008(8)
C23 0.0167(12) 0.0127(10) 0.0170(11) -0.0077(9) -0.0040(9) -0.0003(9)
C31 0.0186(12) 0.0180(11) 0.0210(12) -0.0081(10) -0.0125(10) 0.0011(9)
C32 0.0084(11) 0.0144(11) 0.0217(12) -0.0023(9) -0.0024(9) -0.0006(9)

loop_
_atom_type_symbol
_atom_type_description
_atom_type_scat_dispersion_real
_atom_type_scat_dispersion_imag
_atom_type_scat_source
C C 0.0033 0.0016 'International Tables Vol C Tables 4.2.6.8 and 6.1.1.4'
H H 0.0000 0.0000 'International Tables Vol C Tables 4.2.6.8 and 6.1.1.4'
P P 0.1023 0.0942 'International Tables Vol C Tables 4.2.6.8 and 6.1.1.4'
S S 0.1246 0.1234 'International Tables Vol C Tables 4.2.6.8 and 6.1.1.4'
Br Br -0.2901 2.4595 'International Tables Vol C Tables 4.2.6.8 and 6.1.1.4'
Au Au -2.0133 8.8022 'International Tables Vol C Tables 4.2.6.8 and 6.1.1.4'

loop_
_geom_angle_atom_site_label_1
_geom_angle_atom_site_label_2
_geom_angle_atom_site_label_3
_geom_angle_site_symmetry_1
_geom_angle_site_symmetry_3
_geom_angle
_geom_angle_publ_flag
S1 Au1 Br3 . . 93.532(19) y
S1 Au1 Br2 . . 87.959(19) y
Br3 Au1 Br2 . . 172.720(9) y
S1 Au1 Br1 . . 177.293(16) y
Br3 Au1 Br1 . . 89.099(14) y
Br2 Au1 Br1 . . 89.510(14) y
C3 P1 C2 . . 112.57(10) y
C3 P1 C1 . . 108.53(11) y
C2 P1 C1 . . 113.56(10) y
C3 P1 S1 . . 109.09(8) y
C2 P1 S1 . . 101.70(7) y
C1 P1 S1 . . 111.23(7) y
P1 S1 Au1 . . 111.56(3) y
C12 C1 C13 . . 108.27(19) ?
C12 C1 C11 . . 107.87(19) ?
C13 C1 C11 . . 109.49(19) ?
C12 C1 P1 . . 111.22(15) ?
C13 C1 P1 . . 107.83(15) ?
C11 C1 P1 . . 112.09(15) ?
C23 C2 C21 . . 107.46(19) ?
C23 C2 C22 . . 109.62(19) ?
C21 C2 C22 . . 108.69(19) ?
C23 C2 P1 . . 110.46(16) ?
C21 C2 P1 . . 110.21(15) ?
C22 C2 P1 . . 110.34(16) ?
C31 C3 C32 . . 110.81(19) ?
C31 C3 P1 . . 112.74(17) ?
C32 C3 P1 . . 117.05(16) ?
C31 C3 H3 . . 105.0 ?
C32 C3 H3 . . 105.0 ?
P1 C3 H3 . . 105.0 ?
C1 C11 H11A . . 109.5 ?
C1 C11 H11B . . 109.5 ?
H11A C11 H11B . . 109.5 ?
C1 C11 H11C . . 109.5 ?
H11A C11 H11C . . 109.5 ?
H11B C11 H11C . . 109.5 ?
C1 C12 H12A . . 109.5 ?
C1 C12 H12B . . 109.5 ?
H12A C12 H12B . . 109.5 ?
C1 C12 H12C . . 109.5 ?
H12A C12 H12C . . 109.5 ?
H12B C12 H12C . . 109.5 ?
C1 C13 H13A . . 109.5 ?
C1 C13 H13B . . 109.5 ?
H13A C13 H13B . . 109.5 ?
C1 C13 H13C . . 109.5 ?
H13A C13 H13C . . 109.5 ?
H13B C13 H13C . . 109.5 ?
C2 C21 H21A . . 109.5 ?
C2 C21 H21B . . 109.5 ?
H21A C21 H21B . . 109.5 ?
C2 C21 H21C . . 109.5 ?
H21A C21 H21C . . 109.5 ?
H21B C21 H21C . . 109.5 ?
C2 C22 H22A . . 109.5 ?
C2 C22 H22B . . 109.5 ?
H22A C22 H22B . . 109.5 ?
C2 C22 H22C . . 109.5 ?
H22A C22 H22C . . 109.5 ?
H22B C22 H22C . . 109.5 ?
C2 C23 H23A . . 109.5 ?
C2 C23 H23B . . 109.5 ?
H23A C23 H23B . . 109.5 ?
C2 C23 H23C . . 109.5 ?
H23A C23 H23C . . 109.5 ?
H23B C23 H23C . . 109.5 ?
C3 C31 H31A . . 109.5 ?
C3 C31 H31B . . 109.5 ?
H31A C31 H31B . . 109.5 ?
C3 C31 H31C . . 109.5 ?
H31A C31 H31C . . 109.5 ?
H31B C31 H31C . . 109.5 ?
C3 C32 H32A . . 109.5 ?
C3 C32 H32B . . 109.5 ?
H32A C32 H32B . . 109.5 ?
C3 C32 H32C . . 109.5 ?
H32A C32 H32C . . 109.5 ?
H32B C32 H32C . . 109.5 ?

loop_
_geom_bond_atom_site_label_1
_geom_bond_atom_site_label_2
_geom_bond_site_symmetry_2
_geom_bond_distance
_geom_bond_publ_flag
Au1 S1 . 2.3477(6) y
Au1 Br3 . 2.4310(3) y
Au1 Br2 . 2.4330(3) y
Au1 Br1 . 2.4399(4) y
P1 C3 . 1.847(2) y
P1 C2 . 1.872(2) y
P1 C1 . 1.877(2) y
P1 S1 . 2.0640(8) y
C1 C12 . 1.537(3) ?
C1 C13 . 1.538(3) ?
C1 C11 . 1.543(3) ?
C2 C23 . 1.535(3) ?
C2 C21 . 1.541(3) ?
C2 C22 . 1.541(3) ?
C3 C31 . 1.536(3) ?
C3 C32 . 1.540(3) ?
C3 H3 . 1.0000 ?
C11 H11A . 0.9800 ?
C11 H11B . 0.9800 ?
C11 H11C . 0.9800 ?
C12 H12A . 0.9800 ?
C12 H12B . 0.9800 ?
C12 H12C . 0.9800 ?
C13 H13A . 0.9800 ?
C13 H13B . 0.9800 ?
C13 H13C . 0.9800 ?
C21 H21A . 0.9800 ?
C21 H21B . 0.9800 ?
C21 H21C . 0.9800 ?
C22 H22A . 0.9800 ?
C22 H22B . 0.9800 ?
C22 H22C . 0.9800 ?
C23 H23A . 0.9800 ?
C23 H23B . 0.9800 ?
C23 H23C . 0.9800 ?
C31 H31A . 0.9800 ?
C31 H31B . 0.9800 ?
C31 H31C . 0.9800 ?
C32 H32A . 0.9800 ?
C32 H32B . 0.9800 ?
C32 H32C . 0.9800 ?

loop_
_geom_hbond_atom_site_label_D
_geom_hbond_atom_site_label_H
_geom_hbond_atom_site_label_A
_geom_hbond_site_symmetry_A
_geom_hbond_distance_DH
_geom_hbond_distance_HA
_geom_hbond_distance_DA
_geom_hbond_angle_DHA
_geom_hbond_publ_flag
C13 H13B Au1 . 0.98 2.69 3.607(2) 156.1 yes
C21 H21A S1 . 0.98 2.63 3.109(2) 110.2 yes
C12 H12A S1 . 0.98 2.89 3.417(2) 114.4 yes
C3 H3 Br3 . 1.00 2.71 3.546(2) 140.9 yes
C12 H12A Br2 . 0.98 2.89 3.863(2) 173.6 yes
C13 H13A Br2 2_666 0.98 3.00 3.931(2) 159.1 yes

loop_
_geom_torsion_atom_site_label_1
_geom_torsion_atom_site_label_2
_geom_torsion_atom_site_label_3
_geom_torsion_atom_site_label_4
_geom_torsion_site_symmetry_1
_geom_torsion_site_symmetry_2
_geom_torsion_site_symmetry_3
_geom_torsion_site_symmetry_4
_geom_torsion
_geom_torsion_publ_flag
C3 P1 S1 Au1 . . . . -70.82(8) y
C2 P1 S1 Au1 . . . . 170.07(8) y
C1 P1 S1 Au1 . . . . 48.86(9) y
Br3 Au1 S1 P1 . . . . 70.22(3) y
Br2 Au1 S1 P1 . . . . -116.91(3) y
C3 P1 C1 C12 . . . . 160.43(16) ?
C2 P1 C1 C12 . . . . -73.58(18) ?
S1 P1 C1 C12 . . . . 40.42(17) ?
C3 P1 C1 C13 . . . . 41.86(17) ?
C2 P1 C1 C13 . . . . 167.86(15) ?
S1 P1 C1 C13 . . . . -78.15(15) ?
C3 P1 C1 C11 . . . . -78.73(18) ?
C2 P1 C1 C11 . . . . 47.3(2) ?
S1 P1 C1 C11 . . . . 161.26(14) ?
C3 P1 C2 C23 . . . . 164.85(15) ?
C1 P1 C2 C23 . . . . 41.03(19) ?
S1 P1 C2 C23 . . . . -78.55(15) ?
C3 P1 C2 C21 . . . . -76.56(18) ?
C1 P1 C2 C21 . . . . 159.61(16) ?
S1 P1 C2 C21 . . . . 40.03(17) ?
C3 P1 C2 C22 . . . . 43.48(19) ?
C1 P1 C2 C22 . . . . -80.34(18) ?
S1 P1 C2 C22 . . . . 160.08(15) ?
C2 P1 C3 C31 . . . . 54.96(19) ?
C1 P1 C3 C31 . . . . -178.47(16) ?
S1 P1 C3 C31 . . . . -57.14(17) ?
C2 P1 C3 C32 . . . . -75.32(19) ?
C1 P1 C3 C32 . . . . 51.24(19) ?
S1 P1 C3 C32 . . . . 172.58(15) ?
